data_1534824
loop_
_publ_author_name
'Shevel'kov, A.V.'
'Dikarev, E.V.'
'Popovkin, B.A.'

_publ_section_title
;
 Synthesis and crystal structure of mercury pnictide halides Hg2 As Cl2
 and Hg19 As10 Br18, containing binuclear anions.
;
_journal_name_full 'Zhurnal Neorganicheskoi Khimii'
_journal_page_first 1496
_journal_page_last 1501
_journal_volume 40
_journal_year 1995
_chemical_formula_sum 'As Cl2 Hg2'
_chemical_name_systematic 'Hg2 As Cl2'
_space_group_IT_number 12
_symmetry_space_group_name_Hall '-C 2y'
_symmetry_space_group_name_H-M 'C 1 2/m 1'
_cell_angle_alpha 90
_cell_angle_beta 97.61
_cell_angle_gamma 90
_cell_formula_units_Z 8
_cell_length_a 13.914
_cell_length_b 8.21
_cell_length_c 8.896
_cell_volume 1007.275
_citation_journal_id_ASTM ZNOKAQ
_cod_data_source_file Shevelkov_ZNOKAQ_1995_1522.cif
_cod_data_source_block As1Cl2Hg2
_cod_original_formula_sum 'As1 Cl2 Hg2'
_cod_database_code 1534824

loop_
_symmetry_equiv_pos_as_xyz
x,y,z
-x,y,-z
-x,-y,-z
x,-y,z
x+1/2,y+1/2,z
-x+1/2,y+1/2,-z
-x+1/2,-y+1/2,-z
x+1/2,-y+1/2,z

loop_
_atom_site_label
_atom_site_type_symbol
_atom_site_fract_x
_atom_site_fract_y
_atom_site_fract_z
_atom_site_occupancy
_atom_site_U_iso_or_equiv
Cl1 Cl-1 0.6094 0 0.4869 1 0.0
Hg1 Hg+2 0.21833 0 0.4825 1 0.0
As1 As-2 0.0419 0 0.3906 1 0.0
Cl3 Cl-1 0.7648 0.2215 0.2586 1 0.0
Cl2 Cl-1 0.1104 0 0.0136 1 0.0
Hg3 Hg+2 0.98505 0.2477 0.2451 1 0.0
Hg2 Hg+2 0.72202 0 0.0341 1 0.0
As2 As-2 0.4469 0 0.095 1 0.0
